data_4071626
loop_
_publ_author_name
'Tredget, Cara S.'
'Clot, Eric'
'Mountford, Philip'

_publ_section_title
;
 Synthesis, DFT Studies, and Reactions of Scandium and Yttrium Dialkyl
 Cations Containing Neutralfac-N3andfac-S3Donor Ligands
;
_journal_issue 14
_journal_name_full Organometallics
_journal_page_first 3458
_journal_paper_doi 10.1021/om800279d
_journal_volume 27
_journal_year 2008
_chemical_compound_source
;
synthesis as described
;
_chemical_formula_moiety ' C18 H45 S3 Sc Si3, 0.5(C7 H8) '
_chemical_formula_sum 'C21.5 H49 S3 Sc Si3'
_chemical_formula_weight 533.04
_chemical_name_systematic
;
Sc([9]aneS3)(CH2SiMe3)3 . 0.5(toluene)
;
_space_group_IT_number 15
_symmetry_cell_setting monoclinic
_symmetry_space_group_name_Hall '-C 2yc'
_symmetry_space_group_name_H-M 'C 1 2/c 1'
_atom_sites_solution_hydrogens geom
_atom_sites_solution_primary direct
_cell_angle_alpha 90
_cell_angle_beta 100.0286(9)
_cell_angle_gamma 90
_cell_formula_units_Z 8
_cell_length_a 20.0776(4)
_cell_length_b 15.6656(3)
_cell_length_c 20.0619(4)
_cell_measurement_reflns_used 21631
_cell_measurement_temperature 150
_cell_measurement_theta_max 28
_cell_measurement_theta_min 5
_cell_volume 6213.6(2)
_computing_cell_refinement
; 
KappaCCD software 'DENZO' (Otwinowski & Minor, 1996) 
;
_computing_data_collection
; 
KappaCCD software 'Collect' (Nonius, 2000) 
;
_computing_data_reduction
; 
KappaCCD software 'DENZO' (Otwinowski & Minor, 1996) 
;
_computing_publication_material
; 
CRYSTALS (Watkin et al, 2001) 
;
_computing_structure_refinement
; 
CRYSTALS (Watkin et al, 2001) 
;
_computing_structure_solution
;SIR92 (Giacovazzo et al, 1992)  
? 
;
_diffrn_ambient_temperature 150
_diffrn_measured_fraction_theta_full 0.994
_diffrn_measured_fraction_theta_max 0.994
_diffrn_measurement_device_type
; 
Nonius KappaCCD 
;
_diffrn_measurement_method \w
_diffrn_radiation_monochromator graphite
_diffrn_radiation_type 'Mo K\a'
_diffrn_radiation_wavelength 0.71073
_diffrn_reflns_av_R_equivalents 0.035
_diffrn_reflns_limit_h_max 26
_diffrn_reflns_limit_h_min -25
_diffrn_reflns_limit_k_max 20
_diffrn_reflns_limit_k_min -20
_diffrn_reflns_limit_l_max 25
_diffrn_reflns_limit_l_min -26
_diffrn_reflns_number 21631
_diffrn_reflns_theta_full 27.478
_diffrn_reflns_theta_max 27.478
_diffrn_reflns_theta_min 5.132
_diffrn_standards_decay_% 0.00
_diffrn_standards_interval_count 0
_diffrn_standards_interval_time 0
_diffrn_standards_number 0
_exptl_absorpt_coefficient_mu 0.562
_exptl_absorpt_correction_T_max 0.93
_exptl_absorpt_correction_T_min 0.85
_exptl_absorpt_correction_type multi-scan
_exptl_absorpt_process_details
; 
 Denzo/Scalepack (Otwinowski & Minor, 1996) 
;
_exptl_crystal_colour ' colourless '
_exptl_crystal_density_diffrn 1.140
_exptl_crystal_description ' prism '
_exptl_crystal_F_000 2312
_exptl_crystal_size_max 0.28
_exptl_crystal_size_mid 0.12
_exptl_crystal_size_min 0.12
_exptl_crystal_thermal_history
; 
The material was crystallised at ambient temperature. A suitable crystal 
was cooled rapidly to 150K for single-crystal X-ray diffraction analysis. 
;
_refine_diff_density_max 0.29
_refine_diff_density_min -0.44
_refine_ls_extinction_method None
_refine_ls_goodness_of_fit_ref 1.0236
_refine_ls_hydrogen_treatment mixed
_refine_ls_matrix_type full
_refine_ls_number_parameters 283
_refine_ls_number_reflns 5027
_refine_ls_number_restraints 0
_refine_ls_R_factor_all 0.0561
_refine_ls_R_factor_gt 0.0350
_refine_ls_shift/su_max 0.005510
_refine_ls_structure_factor_coef F
_refine_ls_weighting_details
;
 Method, part 1, Chebychev polynomial, (Watkin, 1994, Prince, 1982) 
 [weight] = 1.0/[A~0~*T~0~(x)+A~1~*T~1~(x) ... +A~n-1~]*T~n-1~(x)] 
 where A~i~ are the Chebychev coefficients listed below and x= Fcalc/Fmax 
 Method = Robust Weighting (Prince, 1982) 
 W = [weight] * [1-(deltaF/6*sigmaF)^2^]^2^ 
 A~i~ are: 
 0.761 0.393 0.456 
;
_refine_ls_weighting_scheme calc
_refine_ls_wR_factor_all 0.0591
_refine_ls_wR_factor_gt 0.0436
_refine_ls_wR_factor_ref 0.0436
_reflns_limit_h_max 25
_reflns_limit_h_min -26
_reflns_limit_k_max 20
_reflns_limit_k_min 0
_reflns_limit_l_max 26
_reflns_limit_l_min 0
_reflns_number_gt 5027
_reflns_number_total 7044
_reflns_threshold_expression I>3.00u(I)
_cod_data_source_file om800279d-file001.cif
_cod_data_source_block compound_1
_cod_depositor_comments
;
The following automatic conversions were performed:
'_atom_site_refinement_disorder_assembly' tag replaced with
'_atom_site_disorder_assembly'.

'_atom_site_refinement_disorder_group'
tag replaced with '_atom_site_disorder_group'.

Automatic conversion script
Id: cif_correct_tags 1440 2010-10-19 06:21:57Z saulius 

The following automatic conversions were performed:

'_symmetry_cell_setting' value 'Monoclinic' changed to 'monoclinic'
according to /home/saulius/struct/CIF-dictionaries/cif_core.dic
dictionary named 'cif_core.dic' version 2.4.1 from 2010-06-29.

Automatic conversion script
Id: cif_fix_values 1715 2011-07-08 13:25:40Z adriana 
;
_cod_original_sg_symbol_H-M 'C 1 2/c 1 '
_cod_original_formula_sum ' C21.50 H49 S3 Sc Si3 '
_cod_database_code 4071626

loop_
_symmetry_equiv_pos_as_xyz
x,y,z
-x,-y,-z
x+1/2,y+1/2,z
-x+1/2,-y+1/2,-z
-x,y,-z+1/2
x,-y,z+1/2
-x+1/2,y+1/2,-z+1/2
x+1/2,-y+1/2,z+1/2

loop_
_atom_site_label
_atom_site_type_symbol
_atom_site_fract_x
_atom_site_fract_y
_atom_site_fract_z
_atom_site_U_iso_or_equiv
_atom_site_occupancy
_atom_site_adp_type
_atom_site_refinement_flags_posn
_atom_site_refinement_flags_adp
_atom_site_disorder_assembly
_atom_site_disorder_group
Sc1 Sc 0.29983(2) 0.52472(2) 0.162086(18) 0.0260 1.0000 Uani . . . .
S1 S 0.19709(3) 0.62165(3) 0.20270(3) 0.0313 1.0000 Uani . . . .
C1 C 0.23871(13) 0.72227(14) 0.22653(12) 0.0372 1.0000 Uani . . . .
C2 C 0.30366(13) 0.71741(14) 0.27826(12) 0.0365 1.0000 Uani . . . .
S2 S 0.36529(3) 0.64267(3) 0.25446(3) 0.0313 1.0000 Uani . . . .
C3 C 0.39006(12) 0.58045(15) 0.33101(11) 0.0373 1.0000 Uani . . . .
C4 C 0.33457(12) 0.52977(15) 0.35543(10) 0.0354 1.0000 Uani . . . .
S3 S 0.28635(3) 0.46239(3) 0.29008(3) 0.0316 1.0000 Uani . . . .
C5 C 0.20007(12) 0.48938(14) 0.29749(11) 0.0352 1.0000 Uani . . . .
C6 C 0.18039(12) 0.58229(14) 0.28383(11) 0.0332 1.0000 Uani . . . .
C7 C 0.40248(12) 0.46271(14) 0.17748(12) 0.0343 1.0000 Uani . . . .
Si1 Si 0.42625(4) 0.37650(4) 0.12379(3) 0.0390 1.0000 Uani . . . .
C8 C 0.51806(17) 0.3454(2) 0.1445(2) 0.0759 1.0000 Uani . . . .
C9 C 0.37838(14) 0.27606(15) 0.13480(14) 0.0447 1.0000 Uani . . . .
C10 C 0.4087(3) 0.4076(2) 0.03215(17) 0.0880 1.0000 Uani . . . .
C11 C 0.21910(13) 0.42589(15) 0.12666(12) 0.0367 1.0000 Uani . . . .
Si2 Si 0.15776(4) 0.42493(5) 0.04765(3) 0.0518 1.0000 Uani . . . .
C12 C 0.09682(19) 0.3329(2) 0.04350(15) 0.0694 1.0000 Uani . . . .
C13 C 0.10538(19) 0.5247(3) 0.03670(18) 0.0770 1.0000 Uani . . . .
C14 C 0.2007(3) 0.4159(3) -0.02786(18) 0.1081 1.0000 Uani . . . .
C15 C 0.30155(11) 0.61336(14) 0.07539(11) 0.0311 1.0000 Uani . . . .
Si3 Si 0.36090(3) 0.69689(3) 0.05860(3) 0.0283 1.0000 Uani . . . .
C16 C 0.35493(14) 0.71927(17) -0.03428(12) 0.0432 1.0000 Uani . . . .
C17 C 0.34610(12) 0.80135(14) 0.10007(12) 0.0379 1.0000 Uani . . . .
C18 C 0.45100(12) 0.66651(16) 0.09074(15) 0.0452 1.0000 Uani . . . .
C19 C 0.5000 -0.0578(3) 0.2500 0.0608 1.0000 Uani S T . .
C20 C 0.50225(16) -0.0127(3) 0.19162(17) 0.0659 1.0000 Uani . . . .
C21 C 0.50244(17) 0.0769(3) 0.1914(2) 0.0711 1.0000 Uani . . . .
C22 C 0.5000 0.1200(3) 0.2500 0.0748 1.0000 Uani S T . .
C23 C 0.5000 -0.1526(3) 0.2500 0.0905 1.0000 Uani S T . .
H71 H 0.4136(14) 0.4430(19) 0.2208(16) 0.045(8) 1.0000 Uiso . . . .
H72 H 0.4339(14) 0.5104(18) 0.1722(13) 0.040(7) 1.0000 Uiso . . . .
H111 H 0.2435(17) 0.379(2) 0.1309(17) 0.059(9) 1.0000 Uiso . . . .
H112 H 0.1894(18) 0.422(2) 0.1642(19) 0.070(10) 1.0000 Uiso . . . .
H151 H 0.3077(16) 0.568(2) 0.0470(17) 0.056(9) 1.0000 Uiso . . . .
H152 H 0.2539(17) 0.636(2) 0.0600(16) 0.060(9) 1.0000 Uiso . . . .
H11 H 0.2062 0.7594 0.2457 0.0460 1.0000 Uiso . . . .
H12 H 0.2497 0.7493 0.1846 0.0460 1.0000 Uiso . . . .
H21 H 0.3246 0.7755 0.2833 0.0445 1.0000 Uiso . . . .
H22 H 0.2922 0.6989 0.3226 0.0445 1.0000 Uiso . . . .
H31 H 0.4095 0.6207 0.3680 0.0444 1.0000 Uiso . . . .
H32 H 0.4257 0.5392 0.3227 0.0444 1.0000 Uiso . . . .
H41 H 0.3027 0.5707 0.3717 0.0425 1.0000 Uiso . . . .
H42 H 0.3557 0.4925 0.3938 0.0425 1.0000 Uiso . . . .
H51 H 0.1936 0.4754 0.3446 0.0439 1.0000 Uiso . . . .
H52 H 0.1690 0.4534 0.2645 0.0439 1.0000 Uiso . . . .
H61 H 0.2066 0.6180 0.3207 0.0410 1.0000 Uiso . . . .
H62 H 0.1309 0.5883 0.2844 0.0410 1.0000 Uiso . . . .
H81 H 0.5273 0.2985 0.1136 0.0964 1.0000 Uiso . . . .
H82 H 0.5469 0.3960 0.1385 0.0964 1.0000 Uiso . . . .
H83 H 0.5288 0.3252 0.1925 0.0964 1.0000 Uiso . . . .
H91 H 0.3921 0.2302 0.1052 0.0554 1.0000 Uiso . . . .
H92 H 0.3888 0.2575 0.1832 0.0554 1.0000 Uiso . . . .
H93 H 0.3287 0.2870 0.1219 0.0554 1.0000 Uiso . . . .
H101 H 0.4220 0.3598 0.0041 0.1105 1.0000 Uiso . . . .
H102 H 0.4353 0.4598 0.0253 0.1105 1.0000 Uiso . . . .
H103 H 0.3593 0.4197 0.0181 0.1105 1.0000 Uiso . . . .
H121 H 0.0644 0.3350 -0.0004 0.0849 1.0000 Uiso . . . .
H122 H 0.0713 0.3371 0.0819 0.0849 1.0000 Uiso . . . .
H123 H 0.1225 0.2779 0.0467 0.0849 1.0000 Uiso . . . .
H131 H 0.0726 0.5217 -0.0069 0.0874 1.0000 Uiso . . . .
H132 H 0.1356 0.5753 0.0360 0.0874 1.0000 Uiso . . . .
H133 H 0.0800 0.5303 0.0752 0.0874 1.0000 Uiso . . . .
H141 H 0.1658 0.4156 -0.0701 0.1356 1.0000 Uiso . . . .
H142 H 0.2317 0.4657 -0.0289 0.1356 1.0000 Uiso . . . .
H143 H 0.2273 0.3617 -0.0249 0.1356 1.0000 Uiso . . . .
H161 H 0.3880 0.7649 -0.0408 0.0540 1.0000 Uiso . . . .
H162 H 0.3081 0.7387 -0.0535 0.0540 1.0000 Uiso . . . .
H163 H 0.3655 0.6661 -0.0580 0.0540 1.0000 Uiso . . . .
H171 H 0.3794 0.8446 0.0896 0.0466 1.0000 Uiso . . . .
H172 H 0.3519 0.7932 0.1502 0.0466 1.0000 Uiso . . . .
H173 H 0.2991 0.8217 0.0825 0.0466 1.0000 Uiso . . . .
H181 H 0.4816 0.7134 0.0807 0.0543 1.0000 Uiso . . . .
H182 H 0.4575 0.6571 0.1408 0.0543 1.0000 Uiso . . . .
H183 H 0.4620 0.6128 0.0680 0.0543 1.0000 Uiso . . . .
H201 H 0.5038 -0.0443 0.1486 0.0781 1.0000 Uiso . . . .
H211 H 0.5043 0.1089 0.1486 0.0837 1.0000 Uiso . . . .
H221 H 0.5000 0.1839 0.2500 0.0865 1.0000 Uiso . . . .
H231 H 0.4982 -0.1739 0.2966 0.1024 0.5000 Uiso . . 1 -1
H232 H 0.5422 -0.1739 0.2354 0.1024 0.5000 Uiso . . 1 -1
H233 H 0.4596 -0.1739 0.2179 0.1024 0.5000 Uiso . . 1 -1

loop_
_atom_site_aniso_label
_atom_site_aniso_U_11
_atom_site_aniso_U_22
_atom_site_aniso_U_33
_atom_site_aniso_U_23
_atom_site_aniso_U_13
_atom_site_aniso_U_12
Sc1 0.0372(2) 0.02016(17) 0.02270(17) -0.00347(13) 0.01080(15) -0.00485(15)
S1 0.0374(3) 0.0300(2) 0.0278(2) 0.00251(19) 0.0089(2) 0.0008(2)
C1 0.0492(13) 0.0254(10) 0.0402(12) 0.0019(9) 0.0167(10) 0.0052(9)
C2 0.0496(13) 0.0249(10) 0.0367(11) -0.0097(9) 0.0124(10) -0.0019(9)
S2 0.0382(3) 0.0266(2) 0.0304(3) -0.00672(19) 0.0097(2) -0.0047(2)
C3 0.0404(12) 0.0401(12) 0.0306(11) -0.0067(9) 0.0042(9) 0.0021(10)
C4 0.0445(12) 0.0383(11) 0.0235(9) 0.0005(9) 0.0066(9) 0.0067(10)
S3 0.0443(3) 0.0234(2) 0.0299(2) 0.00158(18) 0.0138(2) 0.0022(2)
C5 0.0431(12) 0.0320(11) 0.0347(11) 0.0017(9) 0.0182(9) -0.0036(9)
C6 0.0386(12) 0.0339(11) 0.0301(10) 0.0014(8) 0.0142(9) 0.0025(9)
C7 0.0467(13) 0.0281(10) 0.0305(11) -0.0044(8) 0.0134(9) 0.0017(9)
Si1 0.0596(4) 0.0252(3) 0.0397(3) -0.0074(2) 0.0292(3) -0.0052(3)
C8 0.0546(17) 0.0534(17) 0.133(3) -0.044(2) 0.053(2) -0.0127(14)
C9 0.0523(14) 0.0273(11) 0.0588(15) -0.0051(10) 0.0214(12) -0.0003(10)
C10 0.189(5) 0.0442(16) 0.0434(16) -0.0044(13) 0.054(2) 0.000(2)
C11 0.0495(14) 0.0255(10) 0.0380(12) -0.0054(9) 0.0155(10) -0.0102(10)
Si2 0.0736(5) 0.0587(5) 0.0253(3) -0.0107(3) 0.0154(3) -0.0442(4)
C12 0.090(2) 0.076(2) 0.0465(15) -0.0175(15) 0.0230(15) -0.0570(19)
C13 0.074(2) 0.079(2) 0.065(2) 0.0254(18) -0.0223(17) -0.0339(19)
C14 0.150(4) 0.142(4) 0.0475(17) -0.049(2) 0.059(2) -0.108(3)
C15 0.0351(11) 0.0299(10) 0.0291(10) 0.0020(8) 0.0082(9) -0.0054(9)
Si3 0.0301(3) 0.0245(3) 0.0323(3) 0.0025(2) 0.0106(2) -0.0024(2)
C16 0.0539(15) 0.0436(13) 0.0376(12) 0.0049(10) 0.0230(11) -0.0030(11)
C17 0.0453(13) 0.0302(11) 0.0409(12) 0.0004(9) 0.0149(10) -0.0058(9)
C18 0.0337(12) 0.0360(12) 0.0659(16) 0.0062(11) 0.0086(11) -0.0028(10)
C19 0.042(2) 0.056(2) 0.080(3) 0.0000 -0.002(2) 0.0000
C20 0.0464(16) 0.084(2) 0.065(2) 0.0172(18) 0.0031(14) 0.0073(16)
C21 0.0477(18) 0.076(2) 0.085(3) 0.0120(19) 0.0003(17) 0.0010(16)
C22 0.045(2) 0.059(3) 0.112(4) 0.0000 -0.009(3) 0.0000
C23 0.078(4) 0.053(3) 0.125(5) 0.0000 -0.025(3) 0.0000

loop_
_atom_type_symbol
_atom_type_scat_dispersion_real
_atom_type_scat_dispersion_imag
_atom_type_scat_Cromer_Mann_a1
_atom_type_scat_Cromer_Mann_b1
_atom_type_scat_Cromer_Mann_a2
_atom_type_scat_Cromer_Mann_b2
_atom_type_scat_Cromer_Mann_a3
_atom_type_scat_Cromer_Mann_b3
_atom_type_scat_Cromer_Mann_a4
_atom_type_scat_Cromer_Mann_b4
_atom_type_scat_Cromer_Mann_c
_atom_type_scat_source
'C   ' 0.0033 0.0016 2.3100 20.8439 1.0200 10.2075 1.5886 0.5687 0.8650 51.6512 0.2156 International_Tables_Vol_IV_Table_2.2B
'H   ' 0.0000 0.0000 0.4930 10.5109 0.3229 26.1257 0.1402 3.1424 0.0408 57.7998 0.0030 International_Tables_Vol_IV_Table_2.2B
'S   ' 0.1246 0.1234 6.9053 1.4679 5.2034 22.2151 1.4379 0.2536 1.5863 56.1720 0.8669 International_Tables_Vol_IV_Table_2.2B
'Sc  ' 0.2519 0.3716 9.1890 9.0213 7.3679 0.5729 1.6409 136.1080 1.4680 51.3531 1.3329 International_Tables_Vol_IV_Table_2.2B
'Si  ' 0.0817 0.0704 6.2915 2.4386 3.0353 32.3337 1.9891 0.6785 1.5410 81.6937 1.1407 International_Tables_Vol_IV_Table_2.2B

loop_
_geom_angle_atom_site_label_1
_geom_angle_site_symmetry_1
_geom_angle_atom_site_label_2
_geom_angle_atom_site_label_3
_geom_angle_site_symmetry_3
_geom_angle
_geom_angle_publ_flag
S1 . Sc1 S2 . 74.439(18) yes
S1 . Sc1 S3 . 74.240(17) yes
S2 . Sc1 S3 . 74.380(18) yes
S1 . Sc1 C7 . 154.07(6) yes
S2 . Sc1 C7 . 83.11(6) yes
S3 . Sc1 C7 . 87.49(6) yes
S1 . Sc1 C11 . 86.48(7) yes
S2 . Sc1 C11 . 153.27(6) yes
S3 . Sc1 C11 . 82.61(6) yes
C7 . Sc1 C11 . 109.66(9) yes
S1 . Sc1 C15 . 90.08(6) yes
S2 . Sc1 C15 . 92.08(6) yes
S3 . Sc1 C15 . 161.43(6) yes
C7 . Sc1 C15 . 103.74(9) yes
C11 . Sc1 C15 . 106.75(8) yes
Sc1 . S1 C1 . 102.71(8) yes
Sc1 . S1 C6 . 109.63(7) yes
C1 . S1 C6 . 101.93(11) yes
S1 . C1 C2 . 116.02(15) yes
S1 . C1 H11 . 107.812 no
C2 . C1 H11 . 107.812 no
S1 . C1 H12 . 107.812 no
C2 . C1 H12 . 107.812 no
H11 . C1 H12 . 109.467 no
C1 . C2 S2 . 113.15(15) yes
C1 . C2 H21 . 108.544 no
S2 . C2 H21 . 108.544 no
C1 . C2 H22 . 108.544 no
S2 . C2 H22 . 108.544 no
H21 . C2 H22 . 109.467 no
Sc1 . S2 C2 . 109.71(8) yes
Sc1 . S2 C3 . 103.61(8) yes
C2 . S2 C3 . 102.80(11) yes
S2 . C3 C4 . 116.50(16) yes
S2 . C3 H31 . 107.688 no
C4 . C3 H31 . 107.687 no
S2 . C3 H32 . 107.688 no
C4 . C3 H32 . 107.687 no
H31 . C3 H32 . 109.467 no
C3 . C4 S3 . 113.47(15) yes
C3 . C4 H41 . 108.464 no
S3 . C4 H41 . 108.463 no
C3 . C4 H42 . 108.464 no
S3 . C4 H42 . 108.463 no
H41 . C4 H42 . 109.467 no
Sc1 . S3 C4 . 109.45(7) yes
Sc1 . S3 C5 . 103.87(7) yes
C4 . S3 C5 . 101.60(10) yes
S3 . C5 C6 . 115.47(15) yes
S3 . C5 H51 . 107.951 no
C6 . C5 H51 . 107.951 no
S3 . C5 H52 . 107.951 no
C6 . C5 H52 . 107.951 no
H51 . C5 H52 . 109.467 no
S1 . C6 C5 . 113.68(15) yes
S1 . C6 H61 . 108.410 no
C5 . C6 H61 . 108.410 no
S1 . C6 H62 . 108.410 no
C5 . C6 H62 . 108.410 no
H61 . C6 H62 . 109.467 no
Sc1 . C7 Si1 . 124.10(13) yes
Sc1 . C7 H71 . 110.0(18) no
Si1 . C7 H71 . 105.3(18) no
Sc1 . C7 H72 . 104.1(16) no
Si1 . C7 H72 . 104.8(15) no
H71 . C7 H72 . 108(2) no
C7 . Si1 C8 . 113.84(13) yes
C7 . Si1 C9 . 110.85(11) yes
C8 . Si1 C9 . 105.02(14) yes
C7 . Si1 C10 . 111.05(14) yes
C8 . Si1 C10 . 107.1(2) yes
C9 . Si1 C10 . 108.68(16) yes
Si1 . C8 H81 . 109.467 no
Si1 . C8 H82 . 109.467 no
H81 . C8 H82 . 109.476 no
Si1 . C8 H83 . 109.467 no
H81 . C8 H83 . 109.476 no
H82 . C8 H83 . 109.476 no
Si1 . C9 H91 . 109.467 no
Si1 . C9 H92 . 109.467 no
H91 . C9 H92 . 109.476 no
Si1 . C9 H93 . 109.467 no
H91 . C9 H93 . 109.476 no
H92 . C9 H93 . 109.476 no
Si1 . C10 H101 . 109.467 no
Si1 . C10 H102 . 109.467 no
H101 . C10 H102 . 109.476 no
Si1 . C10 H103 . 109.467 no
H101 . C10 H103 . 109.476 no
H102 . C10 H103 . 109.476 no
Sc1 . C11 Si2 . 127.91(12) yes
Sc1 . C11 H111 . 101(2) no
Si2 . C11 H111 . 111(2) no
Sc1 . C11 H112 . 106.2(20) no
Si2 . C11 H112 . 104(2) no
H111 . C11 H112 . 105(3) no
C11 . Si2 C12 . 112.25(13) yes
C11 . Si2 C13 . 111.94(13) yes
C12 . Si2 C13 . 106.61(18) yes
C11 . Si2 C14 . 111.47(18) yes
C12 . Si2 C14 . 107.06(14) yes
C13 . Si2 C14 . 107.2(2) yes
Si2 . C12 H121 . 109.467 no
Si2 . C12 H122 . 109.467 no
H121 . C12 H122 . 109.476 no
Si2 . C12 H123 . 109.467 no
H121 . C12 H123 . 109.476 no
H122 . C12 H123 . 109.476 no
Si2 . C13 H131 . 109.466 no
Si2 . C13 H132 . 109.466 no
H131 . C13 H132 . 109.476 no
Si2 . C13 H133 . 109.466 no
H131 . C13 H133 . 109.476 no
H132 . C13 H133 . 109.476 no
Si2 . C14 H141 . 109.467 no
Si2 . C14 H142 . 109.467 no
H141 . C14 H142 . 109.476 no
Si2 . C14 H143 . 109.467 no
H141 . C14 H143 . 109.476 no
H142 . C14 H143 . 109.476 no
Sc1 . C15 Si3 . 133.15(12) yes
Sc1 . C15 H151 . 91.2(19) no
Si3 . C15 H151 . 105.9(19) no
Sc1 . C15 H152 . 108.4(18) no
Si3 . C15 H152 . 107.3(19) no
H151 . C15 H152 . 108(3) no
C15 . Si3 C16 . 112.50(11) yes
C15 . Si3 C17 . 112.34(10) yes
C16 . Si3 C17 . 106.76(11) yes
C15 . Si3 C18 . 111.94(11) yes
C16 . Si3 C18 . 106.25(12) yes
C17 . Si3 C18 . 106.62(12) yes
Si3 . C16 H161 . 109.467 no
Si3 . C16 H162 . 109.467 no
H161 . C16 H162 . 109.476 no
Si3 . C16 H163 . 109.467 no
H161 . C16 H163 . 109.476 no
H162 . C16 H163 . 109.476 no
Si3 . C17 H171 . 109.467 no
Si3 . C17 H172 . 109.467 no
H171 . C17 H172 . 109.476 no
Si3 . C17 H173 . 109.467 no
H171 . C17 H173 . 109.476 no
H172 . C17 H173 . 109.476 no
Si3 . C18 H181 . 109.467 no
Si3 . C18 H182 . 109.467 no
H181 . C18 H182 . 109.476 no
Si3 . C18 H183 . 109.467 no
H181 . C18 H183 . 109.476 no
H182 . C18 H183 . 109.476 no
C20 . C19 C20 5_655 118.2(5) yes
C20 . C19 C23 . 120.9(2) yes
C20 5_655 C19 C23 . 120.9(2) yes
C19 . C20 C21 . 121.1(4) yes
C19 . C20 H201 . 119.435 no
C21 . C20 H201 . 119.435 no
C20 . C21 C22 . 119.5(4) yes
C20 . C21 H211 . 120.268 no
C22 . C21 H211 . 120.268 no
C21 . C22 C21 5_655 120.6(5) yes
C21 . C22 H221 . 119.677 no
C21 5_655 C22 H221 . 119.677 no
C19 . C23 H231 . 109.467 no
C19 . C23 H232 . 109.467 no
H231 . C23 H232 . 109.476 no
C19 . C23 H233 . 109.467 no
H231 . C23 H233 . 109.476 no
H232 . C23 H233 . 109.476 no

loop_
_geom_bond_atom_site_label_1
_geom_bond_atom_site_label_2
_geom_bond_site_symmetry_2
_geom_bond_distance
_geom_bond_publ_flag
Sc1 S1 . 2.7947(7) yes
Sc1 S2 . 2.7799(6) yes
Sc1 S3 . 2.8039(6) yes
Sc1 C7 . 2.250(2) yes
Sc1 C11 . 2.265(2) yes
Sc1 C15 . 2.231(2) yes
S1 C1 . 1.809(2) yes
S1 C6 . 1.825(2) yes
C1 C2 . 1.521(4) yes
C1 H11 . 1.000 no
C1 H12 . 1.000 no
C2 S2 . 1.826(2) yes
C2 H21 . 1.000 no
C2 H22 . 1.000 no
S2 C3 . 1.814(2) yes
C3 C4 . 1.517(3) yes
C3 H31 . 1.000 no
C3 H32 . 1.000 no
C4 S3 . 1.824(2) yes
C4 H41 . 1.000 no
C4 H42 . 1.000 no
S3 C5 . 1.814(2) yes
C5 C6 . 1.521(3) yes
C5 H51 . 1.000 no
C5 H52 . 1.000 no
C6 H61 . 1.000 no
C6 H62 . 1.000 no
C7 Si1 . 1.842(2) yes
C7 H71 . 0.91(3) no
C7 H72 . 1.00(3) no
Si1 C8 . 1.882(4) yes
Si1 C9 . 1.877(3) yes
Si1 C10 . 1.875(3) yes
C8 H81 . 1.000 no
C8 H82 . 1.000 no
C8 H83 . 1.000 no
C9 H91 . 1.000 no
C9 H92 . 1.000 no
C9 H93 . 1.000 no
C10 H101 . 1.000 no
C10 H102 . 1.000 no
C10 H103 . 1.000 no
C11 Si2 . 1.830(3) yes
C11 H111 . 0.88(3) no
C11 H112 . 1.04(4) no
Si2 C12 . 1.883(3) yes
Si2 C13 . 1.875(4) yes
Si2 C14 . 1.874(3) yes
C12 H121 . 1.000 no
C12 H122 . 1.000 no
C12 H123 . 1.000 no
C13 H131 . 1.000 no
C13 H132 . 1.000 no
C13 H133 . 1.000 no
C14 H141 . 1.000 no
C14 H142 . 1.000 no
C14 H143 . 1.000 no
C15 Si3 . 1.840(2) yes
C15 H151 . 0.94(3) no
C15 H152 . 1.02(3) no
Si3 C16 . 1.879(2) yes
Si3 C17 . 1.883(2) yes
Si3 C18 . 1.873(3) yes
C16 H161 . 1.000 no
C16 H162 . 1.000 no
C16 H163 . 1.000 no
C17 H171 . 1.000 no
C17 H172 . 1.000 no
C17 H173 . 1.000 no
C18 H181 . 1.000 no
C18 H182 . 1.000 no
C18 H183 . 1.000 no
C19 C20 . 1.375(4) yes
C19 C20 5_655 1.375(4) yes
C19 C23 . 1.485(7) yes
C20 C21 . 1.404(5) yes
C20 H201 . 1.000 no
C21 C22 . 1.364(5) yes
C21 H211 . 1.000 no
C22 H221 . 1.000 no
C23 H231 . 1.000 no
C23 H232 . 1.000 no
C23 H233 . 1.000 no
